data_7236093
loop_
_publ_author_name
'Seth, Soana'
'Savitha, Govardhan'
'Moorthy, Jarugu Narasimha'

_publ_section_title
;
 Diverse isostructural MOFs by postsynthetic metal node metathesis:
 anionic-to-cationic framework conversion, luminescence and separation of
 dyes
;
_journal_issue 45
_journal_name_full 'Journal of Materials Chemistry A'
_journal_page_first 22915
_journal_paper_doi 10.1039/C5TA04551G
_journal_volume 3
_journal_year 2015
_chemical_compound_source 'synthesis as described'
_chemical_formula_moiety 'C88 H62 Cd3 O24, C9 H20 Cd N3 O6'
_chemical_formula_sum 'C97 H82 Cd4 N3 O30'
_chemical_formula_weight 2219.3
_chemical_name_systematic 3,3',5,5'-tetrakis(p-carboxyphenyl)-2,2',6,6'-tetramethoxy-1,1'-biphenyl
_space_group_crystal_system triclinic
_space_group_IT_number 2
_space_group_name_Hall '-P 1'
_space_group_name_H-M_alt 'P -1'
_atom_sites_solution_hydrogens geom
_audit_creation_method SHELXL-2014/5
_audit_update_record
;
2015-02-06 deposited with the CCDC.
2015-10-01 downloaded from the CCDC.
;
_cell_angle_alpha 99.525(2)
_cell_angle_beta 90.063(2)
_cell_angle_gamma 103.876(2)
_cell_formula_units_Z 2
_cell_length_a 15.6469(17)
_cell_length_b 18.471(2)
_cell_length_c 27.450(3)
_cell_measurement_temperature 100(2)
_cell_volume 7588.8(14)
_computing_cell_refinement 'Bruker SAINT'
_computing_data_collection 'Bruker APEX2'
_computing_data_reduction 'Bruker SAINT'
_computing_structure_refinement 'SHELXL-2014/5 (Sheldrick, 2014)'
_computing_structure_solution SHELX-97
_diffrn_ambient_temperature 100(2)
_diffrn_measured_fraction_theta_full 0.979
_diffrn_measured_fraction_theta_max 0.879
_diffrn_measurement_device_type 'Bruker APEX-II CCD'
_diffrn_measurement_method '\f and \w scans'
_diffrn_radiation_monochromator graphite
_diffrn_radiation_source 'fine-focus sealed tube'
_diffrn_radiation_type MoK\a
_diffrn_radiation_wavelength 0.71073
_diffrn_reflns_av_R_equivalents 0.0582
_diffrn_reflns_av_unetI/netI 0.1768
_diffrn_reflns_Laue_measured_fraction_full 0.979
_diffrn_reflns_Laue_measured_fraction_max 0.879
_diffrn_reflns_limit_h_max 20
_diffrn_reflns_limit_h_min -20
_diffrn_reflns_limit_k_max 12
_diffrn_reflns_limit_k_min -24
_diffrn_reflns_limit_l_max 35
_diffrn_reflns_limit_l_min -33
_diffrn_reflns_number 47106
_diffrn_reflns_point_group_measured_fraction_full 0.979
_diffrn_reflns_point_group_measured_fraction_max 0.879
_diffrn_reflns_theta_full 25.242
_diffrn_reflns_theta_max 28.367
_diffrn_reflns_theta_min 0.753
_exptl_absorpt_coefficient_mu 0.604
_exptl_crystal_colour colorless
_exptl_crystal_density_diffrn 0.966
_exptl_crystal_description prism
_exptl_crystal_F_000 2222
_exptl_crystal_size_max 0.2
_exptl_crystal_size_mid 0.2
_exptl_crystal_size_min 0.2
_refine_diff_density_max 3.268
_refine_diff_density_min -2.815
_refine_diff_density_rms 0.177
_refine_ls_extinction_method none
_refine_ls_goodness_of_fit_ref 0.949
_refine_ls_hydrogen_treatment constr
_refine_ls_matrix_type full
_refine_ls_number_parameters 1105
_refine_ls_number_reflns 33384
_refine_ls_number_restraints 0
_refine_ls_restrained_S_all 0.949
_refine_ls_R_factor_all 0.1528
_refine_ls_R_factor_gt 0.0903
_refine_ls_shift/su_max 0.033
_refine_ls_shift/su_mean 0.000
_refine_ls_structure_factor_coef Fsqd
_refine_ls_weighting_details 'w=1/[\s^2^(Fo^2^)+(0.1276P)^2^] where P=(Fo^2^+2Fc^2^)/3'
_refine_ls_weighting_scheme calc
_refine_ls_wR_factor_gt 0.2242
_refine_ls_wR_factor_ref 0.2730
_reflns_Friedel_coverage 0.000
_reflns_number_gt 14896
_reflns_number_total 33384
_reflns_threshold_expression 'I > 2\s(I)'
_cod_data_source_file c5ta04551g2.cif
_cod_data_source_block cdmof12
_cod_database_code 7236093
_shelx_space_group_comment
;
The symmetry employed for this shelxl refinement is uniquely defined
by the following loop, which should always be used as a source of
symmetry information in preference to the above space-group names.
They are only intended as comments.
;
_shelxl_version_number 2014/5

loop_
_space_group_symop_operation_xyz
'x, y, z'
'-x, -y, -z'

loop_
_atom_site_label
_atom_site_type_symbol
_atom_site_fract_x
_atom_site_fract_y
_atom_site_fract_z
_atom_site_U_iso_or_equiv
_atom_site_adp_type
_atom_site_occupancy
_atom_site_site_symmetry_order
_atom_site_calc_flag
_atom_site_refinement_flags_posn
_atom_site_refinement_flags_adp
_atom_site_refinement_flags_occupancy
C1 C 0.5271(5) 0.6797(5) 0.9909(3) 0.039(2) Uani 1 1 d . . .
C1S C 0.2165(12) 0.1558(8) 0.7061(4) 0.137(8) Uani 1 1 d . . .
H1SA H 0.1716 0.1263 0.6840 0.164 Uiso 1 1 calc R U .
H1SB H 0.2735 0.1491 0.7031 0.164 Uiso 1 1 calc R U .
C2 C 0.5240(5) 0.6842(4) 0.9374(3) 0.040(2) Uani 1 1 d . . .
C2S C 0.1149(9) 0.2197(7) 0.7480(4) 0.078(4) Uani 1 1 d . . .
H2S H 0.0715 0.1848 0.7274 0.093 Uiso 1 1 calc R U .
C3 C 0.5521(5) 0.6342(4) 0.9045(3) 0.037(2) Uani 1 1 d . . .
H3 H 0.5781 0.5990 0.9152 0.044 Uiso 1 1 calc R U .
C3S C 0.2742(9) 0.2652(8) 0.7768(5) 0.109(6) Uani 1 1 d . . .
H3SA H 0.2620 0.2655 0.8111 0.164 Uiso 1 1 calc R U .
H3SB H 0.2819 0.3153 0.7695 0.164 Uiso 1 1 calc R U .
H3SC H 0.3271 0.2483 0.7698 0.164 Uiso 1 1 calc R U .
C4 C 0.5428(5) 0.6346(5) 0.8537(3) 0.042(2) Uani 1 1 d . . .
H4 H 0.5632 0.5997 0.8314 0.051 Uiso 1 1 calc R U .
C5 C 0.5040(5) 0.6855(4) 0.8359(3) 0.0354(19) Uani 1 1 d . . .
C5S C 0.0016(9) 0.3764(8) 0.7136(5) 0.0859(16) Uani 1 1 d . . .
H5S H 0.0195 0.3334 0.6995 0.103 Uiso 1 1 calc R U .
C6 C 0.4774(5) 0.7402(5) 0.8715(3) 0.045(2) Uani 1 1 d . . .
H6 H 0.4537 0.7771 0.8613 0.054 Uiso 1 1 calc R U .
C6S C -0.0289(8) 0.4988(7) 0.7051(4) 0.0859(16) Uani 1 1 d . . .
H6SA H -0.0495 0.4952 0.7377 0.129 Uiso 1 1 calc R U .
H6SB H -0.0775 0.4969 0.6832 0.129 Uiso 1 1 calc R U .
H6SC H 0.0143 0.5458 0.7059 0.129 Uiso 1 1 calc R U .
C7 C 0.4867(6) 0.7382(5) 0.9207(3) 0.049(2) Uani 1 1 d . . .
H7 H 0.4680 0.7735 0.9437 0.059 Uiso 1 1 calc R U .
C8 C 0.4842(6) 0.6784(5) 0.7826(3) 0.0449(6) Uani 1 1 d . . .
C9 C 0.4999(6) 0.7370(5) 0.7548(3) 0.0449(6) Uani 1 1 d . . .
C10 C 0.4764(6) 0.7262(5) 0.7048(3) 0.0449(6) Uani 1 1 d . . .
C11 C 0.4349(6) 0.6498(5) 0.6807(3) 0.0449(6) Uani 1 1 d . . .
C12 C 0.4168(6) 0.5907(5) 0.7075(3) 0.0449(6) Uani 1 1 d . . .
C13 C 0.4426(5) 0.6055(5) 0.7570(3) 0.0449(6) Uani 1 1 d . . .
H13 H 0.4319 0.5653 0.7744 0.054 Uiso 1 1 calc R U .
C14 C 0.3654(6) 0.5141(4) 0.6855(3) 0.037(2) Uani 1 1 d . . .
C15 C 0.3800(5) 0.4770(4) 0.6386(3) 0.043(2) Uani 1 1 d . . .
H15 H 0.4241 0.5011 0.6201 0.051 Uiso 1 1 calc R U .
C16 C 0.3312(6) 0.4064(5) 0.6196(3) 0.046(2) Uani 1 1 d . . .
H16 H 0.3432 0.3830 0.5885 0.055 Uiso 1 1 calc R U .
C17 C 0.2623(5) 0.3679(5) 0.6465(3) 0.041(2) Uani 1 1 d . . .
C18 C 0.2482(5) 0.4044(4) 0.6935(3) 0.046(2) Uani 1 1 d . . .
H18 H 0.2033 0.3806 0.7119 0.055 Uiso 1 1 calc R U .
C19 C 0.2996(6) 0.4752(5) 0.7133(3) 0.044(2) Uani 1 1 d . . .
H19 H 0.2907 0.4975 0.7452 0.053 Uiso 1 1 calc R U .
C20 C 0.2076(6) 0.2923(4) 0.6236(3) 0.043(2) Uani 1 1 d . . .
C21 C 0.4925(5) 0.7903(4) 0.6777(3) 0.0318(18) Uani 1 1 d . . .
C22 C 0.5775(5) 0.8253(4) 0.6656(3) 0.0317(18) Uani 1 1 d . . .
C23 C 0.5918(4) 0.8887(4) 0.6422(3) 0.0320(18) Uani 1 1 d . . .
C24 C 0.5205(5) 0.9136(5) 0.6281(3) 0.041(2) Uani 1 1 d . . .
H24 H 0.5303 0.9542 0.6111 0.049 Uiso 1 1 calc R U .
C25 C 0.4325(5) 0.8790(5) 0.6388(3) 0.040(2) Uani 1 1 d . . .
C26 C 0.4225(5) 0.8178(4) 0.6644(3) 0.0353(19) Uani 1 1 d . . .
C27 C 0.4820(5) 0.6459(5) 0.5983(3) 0.0449(6) Uani 1 1 d . . .
H27A H 0.5046 0.6015 0.5954 0.067 Uiso 1 1 calc R U .
H27B H 0.5280 0.6898 0.6109 0.067 Uiso 1 1 calc R U .
H27C H 0.4609 0.6505 0.5664 0.067 Uiso 1 1 calc R U .
C28 C 0.6279(5) 0.8252(5) 0.7955(3) 0.0449(6) Uani 1 1 d . . .
H28A H 0.6551 0.8783 0.7990 0.067 Uiso 1 1 calc R U .
H28B H 0.6591 0.7975 0.7722 0.067 Uiso 1 1 calc R U .
H28C H 0.6299 0.8092 0.8269 0.067 Uiso 1 1 calc R U .
C29 C 0.6937(8) 0.7685(7) 0.6401(4) 0.081(4) Uani 1 1 d . . .
H29A H 0.7525 0.7719 0.6520 0.122 Uiso 1 1 calc R U .
H29B H 0.6960 0.7974 0.6139 0.122 Uiso 1 1 calc R U .
H29C H 0.6652 0.7165 0.6279 0.122 Uiso 1 1 calc R U .
C30 C 0.3107(6) 0.8215(6) 0.7198(4) 0.063(3) Uani 1 1 d . . .
H30A H 0.3180 0.8736 0.7166 0.094 Uiso 1 1 calc R U .
H30B H 0.3462 0.8184 0.7476 0.094 Uiso 1 1 calc R U .
H30C H 0.2499 0.7997 0.7248 0.094 Uiso 1 1 calc R U .
C31 C 0.3596(5) 0.9102(5) 0.6248(3) 0.039(2) Uani 1 1 d . . .
C32 C 0.2856(5) 0.8652(5) 0.5971(4) 0.049(2) Uani 1 1 d . . .
H32 H 0.2799 0.8132 0.5890 0.059 Uiso 1 1 calc R U .
C33 C 0.2191(5) 0.8971(5) 0.5812(4) 0.049(2) Uani 1 1 d . . .
H33 H 0.1698 0.8667 0.5627 0.059 Uiso 1 1 calc R U .
C34 C 0.2289(5) 0.9753(5) 0.5939(3) 0.0347(19) Uani 1 1 d . . .
C35 C 0.3006(5) 1.0185(5) 0.6229(3) 0.046(2) Uani 1 1 d . . .
H35 H 0.3054 1.0701 0.6325 0.055 Uiso 1 1 calc R U .
C36 C 0.3659(5) 0.9872(4) 0.6381(3) 0.039(2) Uani 1 1 d . . .
H36 H 0.4142 1.0179 0.6573 0.047 Uiso 1 1 calc R U .
C37 C 0.1587(6) 1.0089(5) 0.5757(3) 0.040(2) Uani 1 1 d . . .
C38 C 0.7444(5) 0.9617(5) 0.6731(3) 0.042(2) Uani 1 1 d . . .
H38 H 0.7319 0.9479 0.7039 0.050 Uiso 1 1 calc R U .
C39 C 0.6814(5) 0.9332(4) 0.6346(3) 0.0328(18) Uani 1 1 d . . .
C40 C 0.7057(5) 0.9496(5) 0.5881(3) 0.042(2) Uani 1 1 d . . .
H40 H 0.6658 0.9297 0.5613 0.050 Uiso 1 1 calc R U .
C41 C 0.7867(5) 0.9942(5) 0.5805(3) 0.041(2) Uani 1 1 d . . .
H41 H 0.8016 1.0028 0.5488 0.049 Uiso 1 1 calc R U .
C42 C 0.8464(5) 1.0265(4) 0.6200(3) 0.0321(18) Uani 1 1 d . . .
C43 C 0.8226(5) 1.0086(5) 0.6676(3) 0.043(2) Uani 1 1 d . . .
H43 H 0.8614 1.0293 0.6948 0.051 Uiso 1 1 calc R U .
C44 C 0.9353(5) 1.0755(4) 0.6117(3) 0.0310(17) Uani 1 1 d . . .
C45 C 0.0564(5) 0.1749(5) 0.4894(3) 0.037(2) Uani 1 1 d . . .
C46 C 0.0333(5) 0.1805(4) 0.4397(3) 0.0269(16) Uiso 1 1 d . . .
C47 C -0.0055(5) 0.2384(4) 0.4293(3) 0.036(2) Uani 1 1 d . . .
H47 H -0.0121 0.2764 0.4548 0.043 Uiso 1 1 calc R U .
C48 C -0.0335(5) 0.2392(4) 0.3821(3) 0.038(2) Uani 1 1 d . . .
H48 H -0.0598 0.2772 0.3762 0.045 Uiso 1 1 calc R U .
C49 C -0.0233(5) 0.1844(5) 0.3432(3) 0.0372(19) Uani 1 1 d . . .
C50 C 0.0158(5) 0.1271(4) 0.3528(3) 0.0360(19) Uani 1 1 d . . .
H50 H 0.0230 0.0895 0.3272 0.043 Uiso 1 1 calc R U .
C51 C 0.0430(5) 0.1268(4) 0.3999(3) 0.0356(19) Uani 1 1 d . . .
H51 H 0.0694 0.0888 0.4056 0.043 Uiso 1 1 calc R U .
C52 C -0.0583(6) 0.1813(5) 0.2929(3) 0.041(2) Uani 1 1 d . . .
C53 C -0.0391(5) 0.2438(5) 0.2680(3) 0.040(2) Uani 1 1 d . . .
C54 C -0.0711(5) 0.2397(4) 0.2205(3) 0.039(2) Uani 1 1 d . . .
C55 C -0.1284(6) 0.1706(5) 0.1963(3) 0.049(2) Uani 1 1 d . . .
C56 C -0.1432(5) 0.1064(4) 0.2179(3) 0.0360(19) Uani 1 1 d . . .
C57 C -0.1093(5) 0.1132(5) 0.2659(3) 0.038(2) Uani 1 1 d . . .
H57 H -0.1209 0.0703 0.2808 0.046 Uiso 1 1 calc R U .
C58 C -0.1963(7) 0.0314(5) 0.1930(3) 0.052(3) Uani 1 1 d . . .
C59 C -0.2643(6) -0.0086(5) 0.2185(3) 0.047(2) Uani 1 1 d . . .
H59 H -0.2756 0.0125 0.2502 0.056 Uiso 1 1 calc R U .
C60 C -0.3155(6) -0.0797(5) 0.1968(3) 0.050(2) Uani 1 1 d . . .
H60 H -0.3600 -0.1057 0.2144 0.059 Uiso 1 1 calc R U .
C61 C -0.3004(6) -0.1113(4) 0.1502(3) 0.043(2) Uani 1 1 d . . .
C62 C -0.2322(7) -0.0712(5) 0.1251(4) 0.060(3) Uani 1 1 d . . .
H62A H -0.2579 -0.0655 0.0942 0.072 Uiso 1 1 calc R U .
H62B H -0.1920 -0.1035 0.1166 0.072 Uiso 1 1 calc R U .
C63 C -0.1806(6) 0.0006(5) 0.1465(3) 0.052(3) Uani 1 1 d . . .
H63A H -0.1195 -0.0023 0.1463 0.063 Uiso 1 1 calc R U .
H63B H -0.1866 0.0358 0.1249 0.063 Uiso 1 1 calc R U .
C64 C -0.3532(6) -0.1894(6) 0.1256(3) 0.049(2) Uani 1 1 d . . .
C65 C -0.0535(5) 0.3091(5) 0.1958(3) 0.040(2) Uani 1 1 d . . .
C66 C 0.0279(6) 0.3375(4) 0.1784(3) 0.037(2) Uani 1 1 d . . .
C67 C 0.0458(5) 0.4067(4) 0.1603(3) 0.0353(19) Uani 1 1 d . . .
C68 C -0.0211(5) 0.4437(5) 0.1569(3) 0.041(2) Uani 1 1 d . . .
H68A H -0.0269 0.4494 0.1227 0.049 Uiso 1 1 calc R U .
H68B H -0.0011 0.4943 0.1760 0.049 Uiso 1 1 calc R U .
C69 C -0.1083(5) 0.4118(4) 0.1725(3) 0.037(2) Uani 1 1 d . . .
C70 C -0.1202(6) 0.3463(5) 0.1920(3) 0.044(2) Uani 1 1 d . . .
C71 C -0.2143(7) 0.3544(6) 0.2601(4) 0.074(3) Uani 1 1 d . . .
H71A H -0.1699 0.3946 0.2759 0.088 Uiso 1 1 calc R U .
H71B H -0.2664 0.3387 0.2759 0.088 Uiso 1 1 calc R U .
C72 C 0.1002(5) 0.3184(6) 0.3022(4) 0.061(3) Uani 1 1 d . . .
H72A H 0.1268 0.3653 0.3234 0.091 Uiso 1 1 calc R U .
H72B H 0.1302 0.3153 0.2717 0.091 Uiso 1 1 calc R U .
H72C H 0.1045 0.2769 0.3182 0.091 Uiso 1 1 calc R U .
C73 C 0.0895(9) 0.2310(6) 0.1519(4) 0.089(4) Uani 1 1 d . . .
H73A H 0.1451 0.2290 0.1377 0.134 Uiso 1 1 calc R U .
H73B H 0.0454 0.2233 0.1260 0.134 Uiso 1 1 calc R U .
H73C H 0.0730 0.1921 0.1718 0.134 Uiso 1 1 calc R U .
C74 C -0.2507(6) 0.1538(6) 0.1407(4) 0.066(3) Uani 1 1 d . . .
H74A H -0.2669 0.1352 0.1064 0.100 Uiso 1 1 calc R U .
H74B H -0.2691 0.1998 0.1509 0.100 Uiso 1 1 calc R U .
H74C H -0.2789 0.1167 0.1601 0.100 Uiso 1 1 calc R U .
C75 C -0.1801(5) 0.4456(5) 0.1614(3) 0.043(2) Uani 1 1 d . . .
C76 C -0.2570(6) 0.4025(5) 0.1368(4) 0.057(3) Uani 1 1 d . . .
H76 H -0.2677 0.3501 0.1331 0.069 Uiso 1 1 calc R U .
C77 C -0.3187(6) 0.4330(5) 0.1175(4) 0.054(3) Uani 1 1 d . . .
H77 H -0.3680 0.4024 0.0992 0.065 Uiso 1 1 calc R U .
C78 C -0.3049(5) 0.5111(5) 0.1263(3) 0.041(2) Uani 1 1 d . . .
C79 C -0.2328(6) 0.5547(5) 0.1538(4) 0.050(3) Uani 1 1 d . . .
H79 H -0.2256 0.6068 0.1612 0.060 Uiso 1 1 calc R U .
C80 C -0.1716(5) 0.5229(4) 0.1704(3) 0.039(2) Uani 1 1 d . . .
H80 H -0.1222 0.5540 0.1885 0.047 Uiso 1 1 calc R U .
C81 C -0.3702(6) 0.5461(5) 0.1018(3) 0.048(2) Uani 1 1 d . . .
C82 C 0.1317(5) 0.4429(4) 0.1447(3) 0.039(2) Uani 1 1 d . . .
C83 C 0.1719(6) 0.4044(5) 0.1062(4) 0.054(3) Uani 1 1 d . . .
H83 H 0.1466 0.3542 0.0927 0.065 Uiso 1 1 calc R U .
C84 C 0.2515(6) 0.4439(5) 0.0882(4) 0.053(3) Uani 1 1 d . . .
H84 H 0.2772 0.4192 0.0621 0.064 Uiso 1 1 calc R U .
C85 C 0.2937(5) 0.5206(5) 0.1090(3) 0.041(2) Uani 1 1 d . . .
C86 C 0.2532(6) 0.5553(5) 0.1469(4) 0.060(3) Uani 1 1 d . . .
H86 H 0.2796 0.6047 0.1618 0.072 Uiso 1 1 calc R U .
C87 C 0.1727(6) 0.5181(5) 0.1637(4) 0.065(3) Uani 1 1 d . . .
H87 H 0.1456 0.5444 0.1884 0.078 Uiso 1 1 calc R U .
C88 C 0.3756(6) 0.5578(5) 0.0888(3) 0.042(2) Uiso 1 1 d . . .
O1 O 0.5609(3) 0.6299(3) 1.00339(19) 0.0329(13) Uani 1 1 d . . .
O1S O 0.0926(5) 0.2707(5) 0.7766(3) 0.085(3) Uani 1 1 d . . .
O2 O 0.4981(4) 0.7256(3) 1.0212(2) 0.0523(16) Uani 1 1 d . . .
O2S O -0.0293(6) 0.3791(5) 0.7545(3) 0.0859(16) Uani 1 1 d . . .
O3 O 0.9802(3) 1.1211(3) 0.6472(2) 0.0493(17) Uani 1 1 d . . .
O4 O 0.9607(3) 1.0744(3) 0.5684(2) 0.0339(13) Uani 1 1 d . . .
O5 O 0.1606(4) 1.0754(4) 0.5988(2) 0.0499(16) Uani 1 1 d . . .
O6 O 0.1084(3) 0.9736(3) 0.5400(2) 0.0412(15) Uani 1 1 d . . .
O7 O 0.2301(4) 0.2539(3) 0.5873(2) 0.0513(17) Uani 1 1 d . . .
O8 O 0.1350(4) 0.2702(3) 0.6446(2) 0.0404(14) Uani 1 1 d . . .
O9 O 0.4112(4) 0.6397(3) 0.6314(2) 0.0449(6) Uani 1 1 d . . .
O10 O 0.5373(4) 0.8110(3) 0.7780(2) 0.0449(6) Uani 1 1 d . . .
O11 O 0.3367(3) 0.7821(3) 0.6769(2) 0.0408(14) Uani 1 1 d . . .
O12 O 0.6452(3) 0.7978(3) 0.6798(2) 0.0439(15) Uani 1 1 d . . .
O13 O 0.0889(3) 0.1196(3) 0.49749(19) 0.0315(12) Uiso 1 1 d . . .
O14 O 0.0455(4) 0.2240(3) 0.5256(2) 0.0462(15) Uani 1 1 d . . .
O15 O 0.3959(5) 0.5271(5) 0.0480(3) 0.090(3) Uani 1 1 d . . .
O16 O 0.4166(4) 0.6199(4) 0.1124(2) 0.0553(17) Uani 1 1 d . . .
O17 O -0.4222(4) -0.2173(3) 0.1461(2) 0.0468(15) Uani 1 1 d . . .
O18 O -0.3267(4) -0.2202(4) 0.0868(2) 0.0582(18) Uani 1 1 d . . .
O19 O -0.4151(5) 0.5058(4) 0.0661(3) 0.076(3) Uani 1 1 d . . .
O20 O -0.3682(4) 0.6136(3) 0.1198(2) 0.0516(17) Uani 1 1 d . . .
O21 O -0.2023(4) 0.3167(4) 0.2114(3) 0.0532(17) Uani 1 1 d . . .
O22 O 0.0973(4) 0.3050(3) 0.1828(2) 0.0506(16) Uani 1 1 d . . .
O23 O -0.1564(4) 0.1685(3) 0.1480(2) 0.0520(17) Uani 1 1 d . . .
O24 O 0.0094(4) 0.3150(3) 0.2921(2) 0.0457(15) Uani 1 1 d . . .
Cd1 Cd 0.5000 0.5000 1.0000 0.02888(19) Uani 1 2 d S . P
Cd2 Cd 0.54771(4) 0.67492(3) 1.08798(2) 0.03467(16) Uani 1 1 d . . .
Cd3 Cd 0.0000 0.0000 0.5000 0.02798(19) Uani 1 2 d S . P
Cd4 Cd 0.09270(4) 0.16377(3) 0.58609(2) 0.03343(16) Uani 1 1 d . . .
N1S N 0.0107(7) 0.4360(6) 0.6876(4) 0.0859(16) Uani 1 1 d . . .
N2S N 0.1979(9) 0.2120(6) 0.7451(4) 0.093(4) Uani 1 1 d . . .
C7S C 0.0494(8) 0.4326(7) 0.6412(4) 0.0859(16) Uani 1 1 d . . .
H7S1 H 0.0962 0.4772 0.6414 0.129 Uiso 1 1 calc R U .
H7S2 H 0.0057 0.4298 0.6159 0.129 Uiso 1 1 calc R U .
H7S3 H 0.0728 0.3886 0.6346 0.129 Uiso 1 1 calc R U .
Cd5 Cd -0.04768(6) 0.27512(5) 0.79218(4) 0.0854(3) Uani 1 1 d . . .
O27 O -0.1006(6) 0.2030(6) 0.7162(4) 0.137(5) Uani 1 1 d . . .
O25 O 0.0039(9) 0.3456(8) 0.8670(5) 0.168(4) Uani 1 1 d . . .
O26 O -0.1906(8) 0.2779(6) 0.8049(5) 0.170(6) Uani 1 1 d . . .
O28 O -0.0716(14) 0.1570(11) 0.8232(7) 0.268(9) Uani 1 1 d . . .
N3S N 0.1159(12) 0.3640(11) 0.9311(6) 0.168(4) Uani 1 1 d . . .
C10S C 0.0910(13) 0.4429(11) 0.9518(7) 0.168(4) Uani 1 1 d . . .
H10A H 0.0696 0.4618 0.9249 0.252 Uiso 1 1 calc R U .
H10B H 0.1424 0.4790 0.9674 0.252 Uiso 1 1 calc R U .
H10C H 0.0461 0.4349 0.9756 0.252 Uiso 1 1 calc R U .
C8S C 0.0729(15) 0.3254(14) 0.8884(8) 0.168(4) Uani 1 1 d . . .
H8S H 0.0906 0.2832 0.8726 0.202 Uiso 1 1 calc R U .
C9S C 0.1821(13) 0.3254(12) 0.9579(7) 0.168(4) Uani 1 1 d . . .
H9S1 H 0.1603 0.2714 0.9515 0.252 Uiso 1 1 calc R U .
H9S2 H 0.1853 0.3433 0.9929 0.252 Uiso 1 1 calc R U .
H9S3 H 0.2397 0.3388 0.9450 0.252 Uiso 1 1 calc R U .

loop_
_atom_site_aniso_label
_atom_site_aniso_U_11
_atom_site_aniso_U_22
_atom_site_aniso_U_33
_atom_site_aniso_U_23
_atom_site_aniso_U_13
_atom_site_aniso_U_12
C1 0.041(5) 0.038(5) 0.026(5) -0.004(4) 0.002(4) -0.008(4)
C1S 0.26(2) 0.122(13) 0.055(8) -0.030(8) -0.038(11) 0.137(15)
C2 0.041(5) 0.016(4) 0.055(6) 0.010(4) -0.002(4) -0.009(3)
C2S 0.103(10) 0.057(7) 0.064(8) -0.008(6) 0.000(7) 0.015(7)
C3 0.047(5) 0.020(4) 0.039(5) 0.021(3) -0.002(4) -0.011(3)
C3S 0.105(10) 0.101(11) 0.115(12) -0.037(10) -0.030(9) 0.049(9)
C4 0.046(5) 0.035(5) 0.047(6) 0.018(4) -0.004(4) 0.005(4)
C5 0.046(5) 0.024(4) 0.028(4) 0.005(3) -0.013(4) -0.008(3)
C5S 0.102(4) 0.081(3) 0.075(4) 0.005(3) -0.006(3) 0.029(3)
C6 0.038(5) 0.035(5) 0.057(6) 0.006(4) -0.010(4) 0.002(4)
C6S 0.102(4) 0.081(3) 0.075(4) 0.005(3) -0.006(3) 0.029(3)
C7 0.060(6) 0.045(5) 0.034(5) 0.004(4) -0.018(4) -0.001(4)
C8 0.0500(14) 0.0347(14) 0.0417(16) 0.0087(12) -0.0064(11) -0.0072(11)
C9 0.0500(14) 0.0347(14) 0.0417(16) 0.0087(12) -0.0064(11) -0.0072(11)
C10 0.0500(14) 0.0347(14) 0.0417(16) 0.0087(12) -0.0064(11) -0.0072(11)
C11 0.0500(14) 0.0347(14) 0.0417(16) 0.0087(12) -0.0064(11) -0.0072(11)
C12 0.0500(14) 0.0347(14) 0.0417(16) 0.0087(12) -0.0064(11) -0.0072(11)
C13 0.0500(14) 0.0347(14) 0.0417(16) 0.0087(12) -0.0064(11) -0.0072(11)
C14 0.054(5) 0.015(3) 0.039(5) 0.010(3) -0.005(4) 0.000(3)
C15 0.043(5) 0.021(4) 0.050(6) 0.011(4) 0.010(4) -0.022(3)
C16 0.058(6) 0.048(5) 0.028(5) 0.000(4) -0.003(4) 0.012(5)
C17 0.035(4) 0.040(5) 0.039(5) 0.001(4) -0.001(4) -0.003(4)
C18 0.043(5) 0.025(4) 0.054(6) -0.003(4) 0.003(4) -0.015(4)
C19 0.054(5) 0.036(5) 0.036(5) 0.001(4) -0.007(4) 0.006(4)
C20 0.066(6) 0.004(3) 0.054(6) 0.000(3) 0.007(5) 0.005(4)
C21 0.032(4) 0.028(4) 0.034(5) 0.009(3) -0.006(3) 0.003(3)
C22 0.022(4) 0.031(4) 0.043(5) 0.011(4) -0.001(3) 0.004(3)
C23 0.018(3) 0.037(4) 0.040(5) 0.017(4) -0.005(3) -0.001(3)
C24 0.029(4) 0.040(5) 0.058(6) 0.025(4) 0.000(4) 0.008(4)
C25 0.025(4) 0.041(5) 0.054(6) 0.022(4) -0.006(4) 0.000(4)
C26 0.030(4) 0.031(4) 0.043(5) 0.021(4) -0.001(3) -0.007(3)
C27 0.0500(14) 0.0347(14) 0.0417(16) 0.0087(12) -0.0064(11) -0.0072(11)
C28 0.0500(14) 0.0347(14) 0.0417(16) 0.0087(12) -0.0064(11) -0.0072(11)
C29 0.088(9) 0.086(9) 0.094(10) 0.024(7) 0.021(7) 0.061(8)
C30 0.042(5) 0.064(7) 0.087(8) 0.019(6) 0.031(5) 0.017(5)
C31 0.024(4) 0.042(5) 0.054(6) 0.028(4) 0.000(4) -0.002(3)
C32 0.034(5) 0.034(5) 0.073(7) 0.019(4) -0.013(4) -0.010(4)
C33 0.031(4) 0.037(5) 0.077(7) 0.010(5) -0.007(4) 0.003(4)
C34 0.023(4) 0.042(5) 0.045(5) 0.021(4) 0.000(3) 0.012(3)
C35 0.025(4) 0.041(5) 0.064(6) 0.011(4) -0.008(4) -0.009(4)
C36 0.032(4) 0.025(4) 0.056(6) 0.006(4) -0.011(4) -0.001(3)
C37 0.044(5) 0.036(5) 0.046(5) 0.016(4) 0.011(4) 0.014(4)
C38 0.037(5) 0.043(5) 0.048(6) 0.024(4) -0.001(4) 0.002(4)
C39 0.029(4) 0.027(4) 0.044(5) 0.011(4) -0.005(3) 0.007(3)
C40 0.030(4) 0.037(5) 0.050(6) 0.005(4) -0.005(4) -0.008(4)
C41 0.034(4) 0.056(5) 0.038(5) 0.025(4) 0.011(4) 0.010(4)
C42 0.029(4) 0.018(3) 0.042(5) 0.008(3) -0.005(3) -0.010(3)
C43 0.035(4) 0.046(5) 0.044(5) 0.013(4) 0.007(4) -0.002(4)
C44 0.036(4) 0.027(4) 0.036(5) 0.023(3) 0.007(4) 0.008(3)
C45 0.029(4) 0.038(5) 0.041(5) 0.007(4) -0.003(4) 0.004(4)
C47 0.031(4) 0.024(4) 0.045(5) -0.004(4) 0.001(4) -0.003(3)
C48 0.046(5) 0.025(4) 0.044(5) 0.003(4) -0.001(4) 0.014(4)
C49 0.034(4) 0.037(5) 0.042(5) 0.021(4) 0.003(4) 0.000(4)
C50 0.051(5) 0.028(4) 0.029(5) -0.002(3) 0.002(4) 0.016(4)
C51 0.042(5) 0.019(4) 0.048(5) 0.017(3) -0.002(4) 0.004(3)
C52 0.048(5) 0.036(5) 0.036(5) 0.006(4) -0.012(4) 0.006(4)
C53 0.044(5) 0.032(4) 0.042(5) 0.006(4) -0.001(4) 0.008(4)
C54 0.047(5) 0.019(4) 0.047(5) 0.010(3) -0.006(4) -0.002(3)
C55 0.050(5) 0.050(6) 0.044(6) 0.010(4) -0.016(4) 0.009(4)
C56 0.039(4) 0.027(4) 0.038(5) 0.017(3) -0.004(4) -0.009(3)
C57 0.045(5) 0.034(4) 0.030(5) 0.012(4) -0.002(4) -0.007(4)
C58 0.078(7) 0.030(5) 0.039(6) 0.010(4) -0.018(5) -0.005(5)
C59 0.054(5) 0.030(4) 0.046(6) 0.009(4) 0.006(4) -0.012(4)
C60 0.073(6) 0.027(4) 0.044(6) 0.014(4) -0.004(5) -0.004(4)
C61 0.071(6) 0.015(4) 0.040(5) 0.008(3) -0.004(4) 0.002(4)
C62 0.068(7) 0.044(6) 0.068(7) 0.024(5) 0.000(5) 0.006(5)
C63 0.059(6) 0.042(5) 0.043(6) 0.007(4) -0.016(4) -0.012(4)
C64 0.058(6) 0.061(6) 0.030(5) 0.022(5) -0.006(4) 0.005(5)
C65 0.035(4) 0.040(5) 0.040(5) 0.016(4) 0.003(4) -0.006(4)
C66 0.052(5) 0.022(4) 0.039(5) 0.002(3) 0.000(4) 0.015(4)
C67 0.032(4) 0.034(4) 0.042(5) 0.013(4) 0.008(4) 0.006(4)
C68 0.044(5) 0.046(5) 0.029(5) 0.019(4) 0.004(4) -0.004(4)
C69 0.033(4) 0.021(4) 0.058(6) 0.009(4) 0.006(4) 0.004(3)
C70 0.040(5) 0.042(5) 0.049(6) 0.019(4) 0.004(4) -0.003(4)
C71 0.069(7) 0.070(8) 0.085(9) 0.022(7) 0.037(6) 0.018(6)
C72 0.043(5) 0.059(6) 0.062(7) 0.019(5) -0.014(5) -0.030(4)
C73 0.136(12) 0.069(8) 0.089(9) 0.023(7) 0.015(8) 0.068(8)
C74 0.046(6) 0.074(7) 0.061(7) 0.018(6) -0.014(5) -0.026(5)
C75 0.040(5) 0.049(5) 0.044(5) 0.020(4) -0.002(4) 0.008(4)
C76 0.051(6) 0.048(6) 0.078(8) 0.036(5) -0.015(5) 0.005(5)
C77 0.038(5) 0.039(5) 0.083(8) 0.017(5) -0.018(5) 0.001(4)
C78 0.038(5) 0.032(4) 0.051(6) 0.018(4) -0.002(4) -0.003(4)
C79 0.052(5) 0.023(4) 0.068(7) 0.004(4) -0.021(5) -0.002(4)
C80 0.027(4) 0.033(4) 0.053(6) 0.004(4) -0.016(4) -0.002(3)
C81 0.043(5) 0.053(6) 0.048(6) 0.041(5) -0.009(4) -0.008(4)
C82 0.044(5) 0.021(4) 0.053(6) 0.020(4) 0.014(4) -0.001(3)
C83 0.049(6) 0.045(5) 0.070(7) 0.010(5) 0.015(5) 0.013(5)
C84 0.040(5) 0.051(6) 0.056(6) 0.007(5) 0.013(4) -0.014(4)
C85 0.030(4) 0.041(5) 0.059(6) 0.014(4) 0.018(4) 0.017(4)
C86 0.060(6) 0.036(5) 0.070(7) -0.008(5) 0.002(5) -0.003(5)
C87 0.056(6) 0.035(5) 0.089(8) -0.009(5) 0.026(6) -0.003(5)
O1 0.048(3) 0.019(3) 0.031(3) 0.018(2) -0.005(2) -0.003(2)
O1S 0.089(6) 0.078(6) 0.075(6) -0.009(5) 0.008(4) 0.009(5)
O2 0.075(4) 0.046(4) 0.033(4) 0.010(3) -0.009(3) 0.007(3)
O2S 0.102(4) 0.081(3) 0.075(4) 0.005(3) -0.006(3) 0.029(3)
O3 0.036(3) 0.046(4) 0.049(4) -0.006(3) 0.003(3) -0.012(3)
O4 0.014(2) 0.047(3) 0.037(3) 0.006(3) 0.002(2) 0.003(2)
O5 0.056(4) 0.053(4) 0.047(4) 0.005(3) -0.011(3) 0.029(3)
O6 0.023(3) 0.041(3) 0.056(4) 0.003(3) -0.022(3) 0.004(2)
O7 0.041(3) 0.040(3) 0.054(4) -0.019(3) -0.004(3) -0.009(3)
O8 0.056(4) 0.026(3) 0.032(3) -0.005(2) -0.004(3) 0.003(3)
O9 0.0500(14) 0.0347(14) 0.0417(16) 0.0087(12) -0.0064(11) -0.0072(11)
O10 0.0500(14) 0.0347(14) 0.0417(16) 0.0087(12) -0.0064(11) -0.0072(11)
O11 0.030(3) 0.038(3) 0.055(4) 0.022(3) 0.003(3) 0.001(2)
O12 0.032(3) 0.045(3) 0.062(4) 0.033(3) 0.004(3) 0.009(3)
O14 0.063(4) 0.030(3) 0.044(4) 0.003(3) -0.002(3) 0.012(3)
O15 0.061(5) 0.105(7) 0.105(6) 0.005(5) 0.058(4) 0.031(5)
O16 0.045(4) 0.054(4) 0.069(5) 0.022(3) 0.009(3) 0.009(3)
O17 0.044(3) 0.047(4) 0.048(4) 0.011(3) -0.006(3) 0.008(3)
O18 0.065(4) 0.055(4) 0.038(4) 0.000(3) 0.001(3) -0.013(3)
O19 0.088(5) 0.045(4) 0.088(5) 0.027(4) -0.078(4) -0.006(3)
O20 0.066(4) 0.031(3) 0.061(4) 0.016(3) -0.009(3) 0.013(3)
O21 0.031(3) 0.056(4) 0.074(5) 0.032(4) 0.008(3) 0.002(3)
O22 0.061(4) 0.036(3) 0.062(4) 0.021(3) 0.003(3) 0.016(3)
O23 0.071(4) 0.041(3) 0.038(4) 0.016(3) -0.019(3) -0.004(3)
O24 0.055(4) 0.029(3) 0.048(4) 0.014(3) -0.010(3) -0.006(3)
Cd1 0.0252(4) 0.0278(4) 0.0304(5) 0.0068(3) -0.0014(3) -0.0010(3)
Cd2 0.0345(3) 0.0308(3) 0.0345(4) 0.0047(3) -0.0028(2) 0.0004(2)
Cd3 0.0219(4) 0.0230(4) 0.0350(5) 0.0066(3) -0.0034(3) -0.0033(3)
Cd4 0.0317(3) 0.0270(3) 0.0361(4) 0.0025(2) -0.0035(2) -0.0015(2)
N1S 0.102(4) 0.081(3) 0.075(4) 0.005(3) -0.006(3) 0.029(3)
N2S 0.143(10) 0.095(8) 0.059(7) -0.003(6) -0.025(7) 0.077(8)
C7S 0.102(4) 0.081(3) 0.075(4) 0.005(3) -0.006(3) 0.029(3)
Cd5 0.0935(7) 0.0638(6) 0.0848(7) -0.0030(5) 0.0239(5) 0.0028(5)
O27 0.091(6) 0.116(8) 0.154(9) -0.083(7) 0.020(6) -0.001(6)
O25 0.177(9) 0.185(9) 0.123(7) 0.003(6) 0.028(6) 0.022(7)
O26 0.167(11) 0.100(8) 0.227(14) -0.027(9) 0.074(10) 0.042(8)
O28 0.36(3) 0.26(2) 0.231(18) 0.134(16) -0.034(17) 0.095(19)
N3S 0.177(9) 0.185(9) 0.123(7) 0.003(6) 0.028(6) 0.022(7)
C10S 0.177(9) 0.185(9) 0.123(7) 0.003(6) 0.028(6) 0.022(7)
C8S 0.177(9) 0.185(9) 0.123(7) 0.003(6) 0.028(6) 0.022(7)
C9S 0.177(9) 0.185(9) 0.123(7) 0.003(6) 0.028(6) 0.022(7)

loop_
_atom_type_symbol
_atom_type_description
_atom_type_scat_dispersion_real
_atom_type_scat_dispersion_imag
_atom_type_scat_source
C C 0.0033 0.0016 'International Tables Vol C Tables 4.2.6.8 and 6.1.1.4'
O O 0.0106 0.0060 'International Tables Vol C Tables 4.2.6.8 and 6.1.1.4'
Cd Cd -0.8075 1.2024 'International Tables Vol C Tables 4.2.6.8 and 6.1.1.4'
N N 0.0061 0.0033 'International Tables Vol C Tables 4.2.6.8 and 6.1.1.4'
H H 0.0000 0.0000 'International Tables Vol C Tables 4.2.6.8 and 6.1.1.4'

loop_
_geom_angle_atom_site_label_1
_geom_angle_atom_site_label_2
_geom_angle_atom_site_label_3
_geom_angle
_geom_angle_site_symmetry_1
_geom_angle_site_symmetry_3
O2 C1 O1 123.3(8) . .
O2 C1 C2 119.5(8) . .
O1 C1 C2 117.2(7) . .
O2 C1 Cd2 62.6(4) . .
O1 C1 Cd2 60.8(4) . .
C2 C1 Cd2 175.1(6) . .
N2S C1S H1SA 120.0 . .
N2S C1S H1SB 120.0 . .
H1SA C1S H1SB 120.0 . .
C3 C2 C7 119.3(9) . .
C3 C2 C1 120.2(8) . .
C7 C2 C1 120.3(8) . .
O1S C2S N2S 123.8(11) . .
O1S C2S H2S 118.1 . .
N2S C2S H2S 118.1 . .
C2 C3 C4 120.2(8) . .
C2 C3 H3 119.9 . .
C4 C3 H3 119.9 . .
N2S C3S H3SA 109.5 . .
N2S C3S H3SB 109.5 . .
H3SA C3S H3SB 109.5 . .
N2S C3S H3SC 109.5 . .
H3SA C3S H3SC 109.5 . .
H3SB C3S H3SC 109.5 . .
C5 C4 C3 122.0(8) . .
C5 C4 H4 119.0 . .
C3 C4 H4 119.0 . .
C4 C5 C6 116.9(8) . .
C4 C5 C8 120.9(8) . .
C6 C5 C8 122.0(8) . .
O2S C5S N1S 121.6(13) . .
O2S C5S H5S 119.2 . .
N1S C5S H5S 119.2 . .
C7 C6 C5 119.9(8) . .
C7 C6 H6 120.1 . .
C5 C6 H6 120.1 . .
N1S C6S H6SA 109.5 . .
N1S C6S H6SB 109.5 . .
H6SA C6S H6SB 109.5 . .
N1S C6S H6SC 109.5 . .
H6SA C6S H6SC 109.5 . .
H6SB C6S H6SC 109.5 . .
C6 C7 C2 121.6(9) . .
C6 C7 H7 119.2 . .
C2 C7 H7 119.2 . .
C9 C8 C13 116.3(8) . .
C9 C8 C5 126.6(7) . .
C13 C8 C5 117.0(8) . .
C10 C9 O10 117.1(8) . .
C10 C9 C8 123.3(8) . .
O10 C9 C8 119.6(7) . .
C9 C10 C11 117.5(8) . .
C9 C10 C21 120.9(7) . .
C11 C10 C21 121.6(7) . .
O9 C11 C12 122.2(7) . .
O9 C11 C10 117.1(7) . .
C12 C11 C10 120.6(8) . .
C13 C12 C11 118.8(8) . .
C13 C12 C14 119.1(8) . .
C11 C12 C14 121.9(8) . .
C12 C13 C8 123.5(8) . .
C12 C13 H13 118.3 . .
C8 C13 H13 118.3 . .
C15 C14 C19 117.8(7) . .
C15 C14 C12 123.4(8) . .
C19 C14 C12 118.8(8) . .
C16 C15 C14 121.7(8) . .
C16 C15 H15 119.1 . .
C14 C15 H15 119.1 . .
C15 C16 C17 120.9(8) . .
C15 C16 H16 119.6 . .
C17 C16 H16 119.6 . .
C18 C17 C16 117.6(7) . .
C18 C17 C20 122.9(8) . .
C16 C17 C20 119.4(8) . .
C19 C18 C17 121.2(8) . .
C19 C18 H18 119.4 . .
C17 C18 H18 119.4 . .
C18 C19 C14 120.7(8) . .
C18 C19 H19 119.7 . .
C14 C19 H19 119.7 . .
O7 C20 O8 122.5(7) . .
O7 C20 C17 122.6(8) . .
O8 C20 C17 114.9(7) . .
O7 C20 Cd4 63.5(4) . .
O8 C20 Cd4 59.1(4) . .
C17 C20 Cd4 172.9(6) . .
C26 C21 C22 118.8(7) . .
C26 C21 C10 119.7(7) . .
C22 C21 C10 121.5(7) . .
O12 C22 C23 122.0(6) . .
O12 C22 C21 117.5(7) . .
C23 C22 C21 120.4(7) . .
C24 C23 C22 119.5(7) . .
C24 C23 C39 118.3(7) . .
C22 C23 C39 122.1(7) . .
C23 C24 C25 122.1(8) . .
C23 C24 H24 119.0 . .
C25 C24 H24 119.0 . .
C26 C25 C24 115.9(7) . .
C26 C25 C31 124.4(7) . .
C24 C25 C31 119.6(7) . .
C21 C26 C25 123.2(7) . .
C21 C26 O11 118.4(7) . .
C25 C26 O11 118.5(7) . .
O9 C27 H27A 109.5 . .
O9 C27 H27B 109.5 . .
H27A C27 H27B 109.5 . .
O9 C27 H27C 109.5 . .
H27A C27 H27C 109.5 . .
H27B C27 H27C 109.5 . .
O10 C28 H28A 109.5 . .
O10 C28 H28B 109.5 . .
H28A C28 H28B 109.5 . .
O10 C28 H28C 109.5 . .
H28A C28 H28C 109.5 . .
H28B C28 H28C 109.5 . .
O12 C29 H29A 109.5 . .
O12 C29 H29B 109.5 . .
H29A C29 H29B 109.5 . .
O12 C29 H29C 109.5 . .
H29A C29 H29C 109.5 . .
H29B C29 H29C 109.5 . .
O11 C30 H30A 109.5 . .
O11 C30 H30B 109.5 . .
H30A C30 H30B 109.5 . .
O11 C30 H30C 109.5 . .
H30A C30 H30C 109.5 . .
H30B C30 H30C 109.5 . .
C36 C31 C32 118.8(8) . .
C36 C31 C25 119.3(7) . .
C32 C31 C25 121.8(8) . .
C31 C32 C33 121.0(8) . .
C31 C32 H32 119.5 . .
C33 C32 H32 119.5 . .
C34 C33 C32 118.6(7) . .
C34 C33 H33 120.7 . .
C32 C33 H33 120.7 . .
C35 C34 C33 119.6(8) . .
C35 C34 C37 122.3(8) . .
C33 C34 C37 118.1(7) . .
C34 C35 C36 121.6(8) . .
C34 C35 H35 119.2 . .
C36 C35 H35 119.2 . .
C35 C36 C31 120.3(7) . .
C35 C36 H36 119.8 . .
C31 C36 H36 119.8 . .
O6 C37 O5 126.3(8) . .
O6 C37 C34 120.1(7) . .
O5 C37 C34 113.5(7) . .
C43 C38 C39 122.4(9) . .
C43 C38 H38 118.8 . .
C39 C38 H38 118.8 . .
C38 C39 C40 116.9(7) . .
C38 C39 C23 122.2(8) . .
C40 C39 C23 120.9(7) . .
C41 C40 C39 122.1(7) . .
C41 C40 H40 118.9 . .
C39 C40 H40 118.9 . .
C40 C41 C42 120.1(8) . .
C40 C41 H41 120.0 . .
C42 C41 H41 120.0 . .
C41 C42 C43 118.0(7) . .
C41 C42 C44 120.1(7) . .
C43 C42 C44 121.8(7) . .
C38 C43 C42 120.2(8) . .
C38 C43 H43 119.9 . .
C42 C43 H43 119.9 . .
O4 C44 O3 120.5(7) . .
O4 C44 C42 118.7(7) . .
O3 C44 C42 120.6(7) . .
O14 C45 O13 119.4(7) . .
O14 C45 C46 120.6(7) . .
O13 C45 C46 120.0(7) . .
C51 C46 C47 116.6(7) . .
C51 C46 C45 121.4(7) . .
C47 C46 C45 121.9(7) . .
C48 C47 C46 120.9(7) . .
C48 C47 H47 119.5 . .
C46 C47 H47 119.5 . .
C47 C48 C49 121.0(8) . .
C47 C48 H48 119.5 . .
C49 C48 H48 119.5 . .
C48 C49 C50 118.8(8) . .
C48 C49 C52 121.8(8) . .
C50 C49 C52 119.3(8) . .
C51 C50 C49 119.5(7) . .
C51 C50 H50 120.2 . .
C49 C50 H50 120.2 . .
C50 C51 C46 123.1(7) . .
C50 C51 H51 118.4 . .
C46 C51 H51 118.4 . .
C57 C52 C53 116.2(7) . .
C57 C52 C49 120.8(8) . .
C53 C52 C49 122.9(7) . .
C54 C53 O24 117.0(7) . .
C54 C53 C52 122.2(7) . .
O24 C53 C52 120.6(7) . .
C53 C54 C55 119.0(8) . .
C53 C54 C65 120.9(7) . .
C55 C54 C65 119.8(7) . .
C56 C55 O23 122.2(8) . .
C56 C55 C54 120.3(8) . .
O23 C55 C54 116.8(8) . .
C55 C56 C57 118.3(7) . .
C55 C56 C58 123.0(7) . .
C57 C56 C58 118.7(7) . .
C56 C57 C52 123.5(8) . .
C56 C57 H57 118.3 . .
C52 C57 H57 118.3 . .
C63 C58 C59 119.2(8) . .
C63 C58 C56 121.9(9) . .
C59 C58 C56 118.9(8) . .
C60 C59 C58 121.0(9) . .
C60 C59 H59 119.5 . .
C58 C59 H59 119.5 . .
C61 C60 C59 120.4(9) . .
C61 C60 H60 119.8 . .
C59 C60 H60 119.8 . .
C60 C61 C62 118.3(8) . .
C60 C61 C64 122.1(8) . .
C62 C61 C64 119.6(8) . .
C61 C62 C63 121.8(9) . .
C61 C62 H62A 106.9 . .
C63 C62 H62A 106.9 . .
C61 C62 H62B 106.9 . .
C63 C62 H62B 106.9 . .
H62A C62 H62B 106.7 . .
C58 C63 C62 119.4(9) . .
C58 C63 H63A 107.5 . .
C62 C63 H63A 107.5 . .
C58 C63 H63B 107.5 . .
C62 C63 H63B 107.5 . .
H63A C63 H63B 107.0 . .
O18 C64 O17 124.8(9) . .
O18 C64 C61 118.7(9) . .
O17 C64 C61 116.5(9) . .
O18 C64 Cd2 65.2(5) . 1_444
O17 C64 Cd2 59.6(5) . 1_444
C61 C64 Cd2 176.1(7) . 1_444
C66 C65 C70 119.1(8) . .
C66 C65 C54 121.4(8) . .
C70 C65 C54 119.4(7) . .
C65 C66 O22 121.8(8) . .
C65 C66 C67 120.5(8) . .
O22 C66 C67 117.3(7) . .
C68 C67 C66 119.8(7) . .
C68 C67 C82 116.7(7) . .
C66 C67 C82 123.5(7) . .
C67 C68 C69 120.0(8) . .
C67 C68 H68A 107.3 . .
C69 C68 H68A 107.3 . .
C67 C68 H68B 107.3 . .
C69 C68 H68B 107.3 . .
H68A C68 H68B 106.9 . .
C70 C69 C68 117.2(8) . .
C70 C69 C75 123.9(8) . .
C68 C69 C75 118.5(8) . .
C69 C70 C65 123.1(8) . .
C69 C70 O21 119.1(8) . .
C65 C70 O21 117.6(8) . .
O21 C71 H71A 120.0 . .
O21 C71 H71B 120.0 . .
H71A C71 H71B 120.0 . .
O24 C72 H72A 109.5 . .
O24 C72 H72B 109.5 . .
H72A C72 H72B 109.5 . .
O24 C72 H72C 109.5 . .
H72A C72 H72C 109.5 . .
H72B C72 H72C 109.5 . .
O22 C73 H73A 109.5 . .
O22 C73 H73B 109.5 . .
H73A C73 H73B 109.5 . .
O22 C73 H73C 109.5 . .
H73A C73 H73C 109.5 . .
H73B C73 H73C 109.5 . .
O23 C74 H74A 109.5 . .
O23 C74 H74B 109.5 . .
H74A C74 H74B 109.5 . .
O23 C74 H74C 109.5 . .
H74A C74 H74C 109.5 . .
H74B C74 H74C 109.5 . .
C76 C75 C80 116.1(8) . .
C76 C75 C69 121.5(8) . .
C80 C75 C69 122.2(7) . .
C77 C76 C75 123.3(9) . .
C77 C76 H76 118.4 . .
C75 C76 H76 118.4 . .
C76 C77 C78 117.7(8) . .
C76 C77 H77 121.2 . .
C78 C77 H77 121.2 . .
C79 C78 C77 120.0(8) . .
C79 C78 C81 121.8(8) . .
C77 C78 C81 118.1(7) . .
C80 C79 C78 120.6(8) . .
C80 C79 H79 119.7 . .
C78 C79 H79 119.7 . .
C79 C80 C75 122.0(7) . .
C79 C80 H80 119.0 . .
C75 C80 H80 119.0 . .
O19 C81 O20 128.3(9) . .
O19 C81 C78 116.4(9) . .
O20 C81 C78 115.3(7) . .
C87 C82 C83 118.3(8) . .
C87 C82 C67 121.4(8) . .
C83 C82 C67 120.0(7) . .
C82 C83 C84 118.7(8) . .
C82 C83 H83 120.6 . .
C84 C83 H83 120.6 . .
C83 C84 C85 122.2(8) . .
C83 C84 H84 118.9 . .
C85 C84 H84 118.9 . .
C86 C85 C84 117.1(8) . .
C86 C85 C88 123.5(8) . .
C84 C85 C88 119.4(7) . .
C85 C86 C87 121.3(8) . .
C85 C86 H86 119.3 . .
C87 C86 H86 119.3 . .
C82 C87 C86 122.3(9) . .
C82 C87 H87 118.9 . .
C86 C87 H87 118.9 . .
O16 C88 O15 125.4(9) . .
O16 C88 C85 117.0(8) . .
O15 C88 C85 117.5(8) . .
C1 O1 Cd1 129.8(5) . .
C1 O1 Cd2 91.4(5) . .
Cd1 O1 Cd2 100.49(19) . .
C2S O1S Cd5 125.0(8) . .
C1 O2 Cd2 89.8(5) . .
C5S O2S Cd5 118.5(9) . .
C44 O3 Cd4 87.9(5) . 1_665
C44 O4 Cd4 97.8(4) . 1_665
C44 O4 Cd3 144.7(5) . 1_665
Cd4 O4 Cd3 99.10(18) 1_665 1_665
C37 O5 Cd4 133.5(5) . 1_565
C37 O6 Cd3 133.0(5) . 1_565
C20 O7 Cd4 89.0(5) . .
C20 O8 Cd4 92.1(4) . .
C11 O9 C27 115.9(6) . .
C9 O10 C28 115.1(7) . .
C30 O11 C26 111.7(6) . .
C22 O12 C29 115.1(7) . .
C45 O13 Cd3 121.9(5) . .
C45 O13 Cd4 90.6(4) . .
Cd3 O13 Cd4 95.40(19) . .
C45 O14 Cd4 94.7(5) . .
C88 O15 Cd1 148.2(7) . 1_554
C88 O16 Cd2 119.1(6) . 1_554
C64 O17 Cd2 92.2(6) . 1_444
C64 O18 Cd2 86.8(6) . 1_444
C81 O19 Cd1 147.0(6) . 1_454
C81 O20 Cd2 120.8(5) . 1_454
C70 O21 C71 114.0(7) . .
C66 O22 C73 115.6(7) . .
C55 O23 C74 114.1(7) . .
C53 O24 C72 114.0(7) . .
O15 Cd1 O15 180.0 2_666 1_556
O15 Cd1 O19 90.1(3) 2_666 2_566
O15 Cd1 O19 89.9(3) 1_556 2_566
O15 Cd1 O19 89.9(3) 2_666 1_656
O15 Cd1 O19 90.1(3) 1_556 1_656
O19 Cd1 O19 180.0 2_566 1_656
O15 Cd1 O1 90.7(3) 2_666 .
O15 Cd1 O1 89.3(3) 1_556 .
O19 Cd1 O1 92.0(2) 2_566 .
O19 Cd1 O1 88.0(2) 1_656 .
O15 Cd1 O1 89.3(3) 2_666 2_667
O15 Cd1 O1 90.7(3) 1_556 2_667
O19 Cd1 O1 88.0(2) 2_566 2_667
O19 Cd1 O1 92.0(2) 1_656 2_667
O1 Cd1 O1 180.0 . 2_667
O20 Cd2 O16 101.0(2) 1_656 1_556
O20 Cd2 O17 98.4(2) 1_656 1_666
O16 Cd2 O17 98.8(2) 1_556 1_666
O20 Cd2 O1 99.0(2) 1_656 .
O16 Cd2 O1 110.1(2) 1_556 .
O17 Cd2 O1 142.5(2) 1_666 .
O20 Cd2 O2 152.4(2) 1_656 .
O16 Cd2 O2 97.9(2) 1_556 .
O17 Cd2 O2 98.4(2) 1_666 .
O1 Cd2 O2 55.33(19) . .
O20 Cd2 O18 90.0(2) 1_656 1_666
O16 Cd2 O18 154.2(2) 1_556 1_666
O17 Cd2 O18 56.2(2) 1_666 1_666
O1 Cd2 O18 90.90(19) . 1_666
O2 Cd2 O18 81.4(2) . 1_666
O20 Cd2 C64 94.3(3) 1_656 1_666
O16 Cd2 C64 126.9(3) 1_556 1_666
O17 Cd2 C64 28.3(2) 1_666 1_666
O1 Cd2 C64 117.3(2) . 1_666
O2 Cd2 C64 90.2(2) . 1_666
O18 Cd2 C64 27.9(2) 1_666 1_666
O20 Cd2 C1 125.9(3) 1_656 .
O16 Cd2 C1 106.6(2) 1_556 .
O17 Cd2 C1 121.5(2) 1_666 .
O1 Cd2 C1 27.7(2) . .
O2 Cd2 C1 27.6(2) . .
O18 Cd2 C1 84.8(2) 1_666 .
C64 Cd2 C1 104.4(3) 1_666 .
O6 Cd3 O6 180.0(3) 2_566 1_545
O6 Cd3 O4 85.65(19) 2_566 1_445
O6 Cd3 O4 94.35(19) 1_545 1_445
O6 Cd3 O4 94.35(19) 2_566 2_666
O6 Cd3 O4 85.65(19) 1_545 2_666
O4 Cd3 O4 180.00(19) 1_445 2_666
O6 Cd3 O13 89.32(19) 2_566 2_556
O6 Cd3 O13 90.68(19) 1_545 2_556
O4 Cd3 O13 103.41(18) 1_445 2_556
O4 Cd3 O13 76.59(18) 2_666 2_556
O6 Cd3 O13 90.68(19) 2_566 .
O6 Cd3 O13 89.32(19) 1_545 .
O4 Cd3 O13 76.59(18) 1_445 .
O4 Cd3 O13 103.41(18) 2_666 .
O13 Cd3 O13 180.0 2_556 .
O5 Cd4 O8 111.7(2) 1_545 .
O5 Cd4 O4 91.0(2) 1_545 1_445
O8 Cd4 O4 132.4(2) . 1_445
O5 Cd4 O14 144.6(2) 1_545 .
O8 Cd4 O14 95.8(2) . .
O4 Cd4 O14 85.9(2) 1_445 .
O5 Cd4 O7 91.0(2) 1_545 .
O8 Cd4 O7 56.3(2) . .
O4 Cd4 O7 168.8(2) 1_445 .
O14 Cd4 O7 86.0(2) . .
O5 Cd4 O13 90.0(2) 1_545 .
O8 Cd4 O13 142.2(2) . .
O4 Cd4 O13 74.61(18) 1_445 .
O14 Cd4 O13 55.18(18) . .
O7 Cd4 O13 94.39(19) . .
O5 Cd4 O3 89.9(2) 1_545 1_445
O8 Cd4 O3 83.99(19) . 1_445
O4 Cd4 O3 53.71(17) 1_445 1_445
O14 Cd4 O3 115.7(2) . 1_445
O7 Cd4 O3 137.30(18) . 1_445
O13 Cd4 O3 128.30(17) . 1_445
O5 Cd4 C20 103.4(2) 1_545 .
O8 Cd4 C20 28.8(2) . .
O4 Cd4 C20 160.1(2) 1_445 .
O14 Cd4 C20 89.9(2) . .
O7 Cd4 C20 27.5(2) . .
O13 Cd4 C20 118.3(2) . .
O3 Cd4 C20 111.9(2) 1_445 .
C5S N1S C7S 120.5(11) . .
C5S N1S C6S 120.4(12) . .
C7S N1S C6S 118.7(11) . .
C2S N2S C1S 118.0(11) . .
C2S N2S C3S 123.0(10) . .
C1S N2S C3S 118.6(12) . .
N1S C7S H7S1 109.5 . .
N1S C7S H7S2 109.5 . .
H7S1 C7S H7S2 109.5 . .
N1S C7S H7S3 109.5 . .
H7S1 C7S H7S3 109.5 . .
H7S2 C7S H7S3 109.5 . .
O1S Cd5 O25 87.4(4) . .
O1S Cd5 O26 177.9(4) . .
O25 Cd5 O26 94.7(5) . .
O1S Cd5 O2S 89.6(3) . .
O25 Cd5 O2S 93.1(5) . .
O26 Cd5 O2S 89.8(4) . .
O1S Cd5 O27 92.7(3) . .
O25 Cd5 O27 179.7(5) . .
O26 Cd5 O27 85.2(4) . .
O2S Cd5 O27 87.2(4) . .
O1S Cd5 O28 90.2(6) . .
O25 Cd5 O28 93.1(6) . .
O26 Cd5 O28 90.2(6) . .
O2S Cd5 O28 173.8(5) . .
O27 Cd5 O28 86.7(6) . .
C8S O25 Cd5 114.9(13) . .
C8S N3S C10S 115(2) . .
C8S N3S C9S 118(2) . .
C10S N3S C9S 126.6(15) . .
N3S C10S H10A 109.5 . .
N3S C10S H10B 109.5 . .
H10A C10S H10B 109.5 . .
N3S C10S H10C 109.5 . .
H10A C10S H10C 109.5 . .
H10B C10S H10C 109.5 . .
N3S C8S O25 123(2) . .
N3S C8S H8S 118.4 . .
O25 C8S H8S 118.4 . .
N3S C9S H9S1 109.5 . .
N3S C9S H9S2 109.5 . .
H9S1 C9S H9S2 109.5 . .
N3S C9S H9S3 109.5 . .
H9S1 C9S H9S3 109.5 . .
H9S2 C9S H9S3 109.5 . .

loop_
_geom_bond_atom_site_label_1
_geom_bond_atom_site_label_2
_geom_bond_distance
_geom_bond_site_symmetry_2
C1 O2 1.253(9) .
C1 O1 1.258(10) .
C1 C2 1.487(12) .
C1 Cd2 2.702(9) .
C1S N2S 1.445(13) .
C1S H1SA 0.9300 .
C1S H1SB 0.9300 .
C2 C3 1.335(11) .
C2 C7 1.407(12) .
C2S O1S 1.240(12) .
C2S N2S 1.341(15) .
C2S H2S 0.9300 .
C3 C4 1.402(11) .
C3 H3 0.9300 .
C3S N2S 1.517(16) .
C3S H3SA 0.9600 .
C3S H3SB 0.9600 .
C3S H3SC 0.9600 .
C4 C5 1.385(11) .
C4 H4 0.9300 .
C5 C6 1.423(11) .
C5 C8 1.472(11) .
C5S O2S 1.223(14) .
C5S N1S 1.386(16) .
C5S H5S 0.9300 .
C6 C7 1.364(12) .
C6 H6 0.9300 .
C6S N1S 1.457(14) .
C6S H6SA 0.9600 .
C6S H6SB 0.9600 .
C6S H6SC 0.9600 .
C7 H7 0.9300 .
C8 C9 1.400(12) .
C8 C13 1.414(10) .
C9 C10 1.391(12) .
C9 O10 1.394(9) .
C10 C11 1.449(11) .
C10 C21 1.473(11) .
C11 O9 1.373(10) .
C11 C12 1.389(12) .
C12 C13 1.381(11) .
C12 C14 1.477(10) .
C13 H13 0.9300 .
C14 C15 1.400(11) .
C14 C19 1.410(12) .
C15 C16 1.361(10) .
C15 H15 0.9300 .
C16 C17 1.422(12) .
C16 H16 0.9300 .
C17 C18 1.397(11) .
C17 C20 1.488(10) .
C18 C19 1.384(10) .
C18 H18 0.9300 .
C19 H19 0.9300 .
C20 O7 1.227(9) .
C20 O8 1.283(10) .
C20 Cd4 2.658(8) .
C21 C26 1.384(11) .
C21 C22 1.400(10) .
C22 O12 1.360(9) .
C22 C23 1.399(11) .
C23 C24 1.381(10) .
C23 C39 1.481(10) .
C24 C25 1.426(10) .
C24 H24 0.9300 .
C25 C26 1.405(11) .
C25 C31 1.473(11) .
C26 O11 1.416(9) .
C27 O9 1.427(10) .
C27 H27A 0.9600 .
C27 H27B 0.9600 .
C27 H27C 0.9600 .
C28 O10 1.445(9) .
C28 H28A 0.9600 .
C28 H28B 0.9600 .
C28 H28C 0.9600 .
C29 O12 1.435(11) .
C29 H29A 0.9600 .
C29 H29B 0.9600 .
C29 H29C 0.9600 .
C30 O11 1.395(10) .
C30 H30A 0.9600 .
C30 H30B 0.9600 .
C30 H30C 0.9600 .
C31 C36 1.387(11) .
C31 C32 1.391(10) .
C32 C33 1.415(12) .
C32 H32 0.9300 .
C33 C34 1.400(11) .
C33 H33 0.9300 .
C34 C35 1.373(10) .
C34 C37 1.507(11) .
C35 C36 1.383(11) .
C35 H35 0.9300 .
C36 H36 0.9300 .
C37 O6 1.243(9) .
C37 O5 1.279(9) .
C38 C43 1.344(11) .
C38 C39 1.390(10) .
C38 H38 0.9300 .
C39 C40 1.392(11) .
C40 C41 1.374(11) .
C40 H40 0.9300 .
C41 C42 1.386(10) .
C41 H41 0.9300 .
C42 C43 1.426(11) .
C42 C44 1.507(10) .
C43 H43 0.9300 .
C44 O4 1.253(9) .
C44 O3 1.264(9) .
C45 O14 1.272(9) .
C45 O13 1.295(9) .
C45 C46 1.436(11) .
C46 C51 1.384(10) .
C46 C47 1.416(11) .
C47 C48 1.369(11) .
C47 H47 0.9300 .
C48 C49 1.383(11) .
C48 H48 0.9300 .
C49 C50 1.403(11) .
C49 C52 1.473(11) .
C50 C51 1.361(11) .
C50 H50 0.9300 .
C51 H51 0.9300 .
C52 C57 1.407(10) .
C52 C53 1.410(12) .
C53 C54 1.379(11) .
C53 O24 1.405(9) .
C54 C55 1.429(11) .
C54 C65 1.515(11) .
C55 C56 1.382(12) .
C55 O23 1.388(10) .
C56 C57 1.394(11) .
C56 C58 1.487(10) .
C57 H57 0.9300 .
C58 C63 1.358(12) .
C58 C59 1.400(12) .
C59 C60 1.399(10) .
C59 H59 0.9300 .
C60 C61 1.361(12) .
C60 H60 0.9300 .
C61 C62 1.397(13) .
C61 C64 1.525(12) .
C62 C63 1.408(11) .
C62 H62A 0.9700 .
C62 H62B 0.9700 .
C63 H63A 0.9700 .
C63 H63B 0.9700 .
C64 O18 1.243(11) .
C64 O17 1.256(11) .
C64 Cd2 2.651(9) 1_444
C65 C66 1.374(11) .
C65 C70 1.394(12) .
C66 O22 1.376(10) .
C66 C67 1.412(11) .
C67 C68 1.390(11) .
C67 C82 1.450(10) .
C68 C69 1.446(11) .
C68 H68A 0.9700 .
C68 H68B 0.9700 .
C69 C70 1.376(11) .
C69 C75 1.464(11) .
C70 O21 1.413(10) .
C71 O21 1.435(12) .
C71 H71A 0.9300 .
C71 H71B 0.9300 .
C72 O24 1.432(10) .
C72 H72A 0.9600 .
C72 H72B 0.9600 .
C72 H72C 0.9600 .
C73 O22 1.463(12) .
C73 H73A 0.9600 .
C73 H73B 0.9600 .
C73 H73C 0.9600 .
C74 O23 1.442(10) .
C74 H74A 0.9600 .
C74 H74B 0.9600 .
C74 H74C 0.9600 .
C75 C76 1.377(11) .
C75 C80 1.381(11) .
C76 C77 1.375(12) .
C76 H76 0.9300 .
C77 C78 1.384(11) .
C77 H77 0.9300 .
C78 C79 1.360(10) .
C78 C81 1.542(12) .
C79 C80 1.352(11) .
C79 H79 0.9300 .
C80 H80 0.9300 .
C81 O19 1.230(10) .
C81 O20 1.256(11) .
C82 C87 1.394(11) .
C82 C83 1.409(12) .
C83 C84 1.418(12) .
C83 H83 0.9300 .
C84 C85 1.432(11) .
C84 H84 0.9300 .
C85 C86 1.368(12) .
C85 C88 1.458(12) .
C86 C87 1.402(13) .
C86 H86 0.9300 .
C87 H87 0.9300 .
C88 O16 1.244(10) .
C88 O15 1.246(10) .
O1 Cd1 2.345(5) .
O1 Cd2 2.360(5) .
O1S Cd5 2.255(8) .
O2 Cd2 2.398(6) .
O2S Cd5 2.288(9) .
O3 Cd4 2.513(6) 1_665
O4 Cd4 2.307(5) 1_665
O4 Cd3 2.313(5) 1_665
O5 Cd4 2.221(6) 1_565
O6 Cd3 2.212(5) 1_565
O7 Cd4 2.380(5) .
O8 Cd4 2.282(5) .
O13 Cd3 2.323(5) .
O13 Cd4 2.430(5) .
O14 Cd4 2.354(6) .
O15 Cd1 2.195(6) 1_554
O16 Cd2 2.218(6) 1_554
O17 Cd2 2.287(6) 1_444
O18 Cd2 2.411(6) 1_444
O19 Cd1 2.220(5) 1_454
O20 Cd2 2.194(6) 1_454
Cd1 O15 2.195(6) 2_666
Cd1 O15 2.195(6) 1_556
Cd1 O19 2.220(5) 2_566
Cd1 O19 2.220(5) 1_656
Cd1 O1 2.345(5) 2_667
Cd2 O20 2.195(6) 1_656
Cd2 O16 2.218(6) 1_556
Cd2 O17 2.287(6) 1_666
Cd2 O18 2.411(6) 1_666
Cd2 C64 2.651(10) 1_666
Cd3 O6 2.212(5) 2_566
Cd3 O6 2.212(5) 1_545
Cd3 O4 2.313(5) 1_445
Cd3 O4 2.313(5) 2_666
Cd3 O13 2.323(5) 2_556
Cd4 O5 2.221(6) 1_545
Cd4 O4 2.308(5) 1_445
Cd4 O3 2.513(6) 1_445
N1S C7S 1.411(14) .
C7S H7S1 0.9600 .
C7S H7S2 0.9600 .
C7S H7S3 0.9600 .
Cd5 O25 2.275(12) .
Cd5 O26 2.276(12) .
Cd5 O27 2.314(8) .
Cd5 O28 2.418(17) .
O25 C8S 1.38(2) .
N3S C8S 1.35(2) .
N3S C10S 1.61(2) .
N3S C9S 1.63(2) .
C10S H10A 0.9600 .
C10S H10B 0.9600 .
C10S H10C 0.9600 .
C8S H8S 0.9300 .
C9S H9S1 0.9600 .
C9S H9S2 0.9600 .
C9S H9S3 0.9600 .

loop_
_geom_torsion_atom_site_label_1
_geom_torsion_atom_site_label_2
_geom_torsion_atom_site_label_3
_geom_torsion_atom_site_label_4
_geom_torsion
_geom_torsion_site_symmetry_4
O2 C1 C2 C3 -178.0(7) .
O1 C1 C2 C3 3.4(11) .
O2 C1 C2 C7 -1.8(11) .
O1 C1 C2 C7 179.7(7) .
C7 C2 C3 C4 -1.4(11) .
C1 C2 C3 C4 174.9(7) .
C2 C3 C4 C5 -0.5(12) .
C3 C4 C5 C6 2.8(12) .
C3 C4 C5 C8 -171.8(7) .
C4 C5 C6 C7 -3.2(12) .
C8 C5 C6 C7 171.4(8) .
C5 C6 C7 C2 1.4(13) .
C3 C2 C7 C6 1.0(12) .
C1 C2 C7 C6 -175.3(7) .
C4 C5 C8 C9 -135.8(10) .
C6 C5 C8 C9 49.9(13) .
C4 C5 C8 C13 46.4(12) .
C6 C5 C8 C13 -127.9(9) .
C13 C8 C9 C10 0.2(14) .
C5 C8 C9 C10 -177.6(9) .
C13 C8 C9 O10 177.3(8) .
C5 C8 C9 O10 -0.5(15) .
O10 C9 C10 C11 -178.1(8) .
C8 C9 C10 C11 -1.0(14) .
O10 C9 C10 C21 1.3(13) .
C8 C9 C10 C21 178.4(9) .
C9 C10 C11 O9 179.5(8) .
C21 C10 C11 O9 0.1(13) .
C9 C10 C11 C12 2.3(14) .
C21 C10 C11 C12 -177.2(9) .
O9 C11 C12 C13 -179.9(8) .
C10 C11 C12 C13 -2.8(14) .
O9 C11 C12 C14 -4.4(14) .
C10 C11 C12 C14 172.7(8) .
C11 C12 C13 C8 2.0(14) .
C14 C12 C13 C8 -173.6(8) .
C9 C8 C13 C12 -0.8(14) .
C5 C8 C13 C12 177.3(9) .
C13 C12 C14 C15 -138.8(9) .
C11 C12 C14 C15 45.7(13) .
C13 C12 C14 C19 39.6(12) .
C11 C12 C14 C19 -135.8(9) .
C19 C14 C15 C16 1.6(13) .
C12 C14 C15 C16 -179.9(8) .
C14 C15 C16 C17 0.9(14) .
C15 C16 C17 C18 -1.6(13) .
C15 C16 C17 C20 177.2(8) .
C16 C17 C18 C19 -0.2(14) .
C20 C17 C18 C19 -179.0(8) .
C17 C18 C19 C14 2.8(14) .
C15 C14 C19 C18 -3.5(13) .
C12 C14 C19 C18 178.0(8) .
C18 C17 C20 O7 -165.1(9) .
C16 C17 C20 O7 16.1(14) .
C18 C17 C20 O8 15.1(13) .
C16 C17 C20 O8 -163.7(8) .
C9 C10 C21 C26 -106.5(10) .
C11 C10 C21 C26 72.9(11) .
C9 C10 C21 C22 72.7(12) .
C11 C10 C21 C22 -107.9(9) .
C26 C21 C22 O12 179.0(7) .
C10 C21 C22 O12 -0.1(11) .
C26 C21 C22 C23 2.6(11) .
C10 C21 C22 C23 -176.6(8) .
O12 C22 C23 C24 179.3(7) .
C21 C22 C23 C24 -4.4(12) .
O12 C22 C23 C39 -4.4(12) .
C21 C22 C23 C39 171.9(7) .
C22 C23 C24 C25 3.2(13) .
C39 C23 C24 C25 -173.2(8) .
C23 C24 C25 C26 -0.1(13) .
C23 C24 C25 C31 177.2(8) .
C22 C21 C26 C25 0.6(12) .
C10 C21 C26 C25 179.7(8) .
C22 C21 C26 O11 180.0(7) .
C10 C21 C26 O11 -0.9(11) .
C24 C25 C26 C21 -1.8(13) .
C31 C25 C26 C21 -179.0(8) .
C24 C25 C26 O11 178.8(7) .
C31 C25 C26 O11 1.6(13) .
C26 C25 C31 C36 126.9(9) .
C24 C25 C31 C36 -50.2(12) .
C26 C25 C31 C32 -55.3(13) .
C24 C25 C31 C32 127.6(9) .
C36 C31 C32 C33 2.1(14) .
C25 C31 C32 C33 -175.7(9) .
C31 C32 C33 C34 -0.1(15) .
C32 C33 C34 C35 -2.5(14) .
C32 C33 C34 C37 178.5(8) .
C33 C34 C35 C36 3.0(14) .
C37 C34 C35 C36 -178.0(8) .
C34 C35 C36 C31 -1.0(14) .
C32 C31 C36 C35 -1.6(14) .
C25 C31 C36 C35 176.2(8) .
C35 C34 C37 O6 161.2(8) .
C33 C34 C37 O6 -19.8(12) .
C35 C34 C37 O5 -15.9(12) .
C33 C34 C37 O5 163.1(8) .
C43 C38 C39 C40 5.8(13) .
C43 C38 C39 C23 -173.0(8) .
C24 C23 C39 C38 123.7(9) .
C22 C23 C39 C38 -52.6(12) .
C24 C23 C39 C40 -55.1(11) .
C22 C23 C39 C40 128.6(9) .
C38 C39 C40 C41 -2.4(12) .
C23 C39 C40 C41 176.4(8) .
C39 C40 C41 C42 -2.0(13) .
C40 C41 C42 C43 3.2(12) .
C40 C41 C42 C44 -179.9(7) .
C39 C38 C43 C42 -4.6(13) .
C41 C42 C43 C38 0.0(12) .
C44 C42 C43 C38 -176.9(8) .
C41 C42 C44 O4 -13.9(11) .
C43 C42 C44 O4 162.8(7) .
C41 C42 C44 O3 160.7(8) .
C43 C42 C44 O3 -22.6(12) .
O14 C45 C46 C51 -178.7(7) .
O13 C45 C46 C51 1.5(11) .
O14 C45 C46 C47 -2.7(11) .
O13 C45 C46 C47 177.5(7) .
C51 C46 C47 C48 1.5(11) .
C45 C46 C47 C48 -174.7(7) .
C46 C47 C48 C49 -1.2(12) .
C47 C48 C49 C50 0.5(12) .
C47 C48 C49 C52 175.8(8) .
C48 C49 C50 C51 -0.3(12) .
C52 C49 C50 C51 -175.7(8) .
C49 C50 C51 C46 0.7(12) .
C47 C46 C51 C50 -1.3(11) .
C45 C46 C51 C50 174.9(8) .
C48 C49 C52 C57 -130.5(9) .
C50 C49 C52 C57 44.7(12) .
C48 C49 C52 C53 53.4(12) .
C50 C49 C52 C53 -131.3(9) .
C57 C52 C53 C54 2.6(13) .
C49 C52 C53 C54 178.8(8) .
C57 C52 C53 O24 178.4(7) .
C49 C52 C53 O24 -5.4(13) .
O24 C53 C54 C55 -173.6(8) .
C52 C53 C54 C55 2.3(13) .
O24 C53 C54 C65 0.6(12) .
C52 C53 C54 C65 176.5(8) .
C53 C54 C55 C56 -7.4(14) .
C65 C54 C55 C56 178.3(9) .
C53 C54 C55 O23 -177.9(8) .
C65 C54 C55 O23 7.9(13) .
O23 C55 C56 C57 177.1(8) .
C54 C55 C56 C57 7.2(14) .
O23 C55 C56 C58 -5.2(15) .
C54 C55 C56 C58 -175.1(9) .
C55 C56 C57 C52 -2.1(14) .
C58 C56 C57 C52 -179.9(8) .
C53 C52 C57 C56 -2.8(13) .
C49 C52 C57 C56 -179.1(8) .
C55 C56 C58 C63 51.3(14) .
C57 C56 C58 C63 -131.1(10) .
C55 C56 C58 C59 -128.9(10) .
C57 C56 C58 C59 48.7(13) .
C63 C58 C59 C60 0.5(15) .
C56 C58 C59 C60 -179.3(8) .
C58 C59 C60 C61 -0.6(14) .
C59 C60 C61 C62 0.9(14) .
C59 C60 C61 C64 178.6(8) .
C60 C61 C62 C63 -1.2(15) .
C64 C61 C62 C63 -179.0(9) .
C59 C58 C63 C62 -0.8(15) .
C56 C58 C63 C62 179.0(9) .
C61 C62 C63 C58 1.2(15) .
C60 C61 C64 O18 -167.8(9) .
C62 C61 C64 O18 9.8(13) .
C60 C61 C64 O17 13.5(13) .
C62 C61 C64 O17 -168.8(9) .
C53 C54 C65 C66 74.7(12) .
C55 C54 C65 C66 -111.2(10) .
C53 C54 C65 C70 -103.4(10) .
C55 C54 C65 C70 70.7(11) .
C70 C65 C66 O22 177.5(7) .
C54 C65 C66 O22 -0.6(12) .
C70 C65 C66 C67 4.9(13) .
C54 C65 C66 C67 -173.2(8) .
C65 C66 C67 C68 -4.5(13) .
O22 C66 C67 C68 -177.4(7) .
C65 C66 C67 C82 175.4(8) .
O22 C66 C67 C82 2.5(12) .
C66 C67 C68 C69 0.8(12) .
C82 C67 C68 C69 -179.1(8) .
C67 C68 C69 C70 2.3(12) .
C67 C68 C69 C75 -170.7(8) .
C68 C69 C70 C65 -2.0(13) .
C75 C69 C70 C65 170.7(8) .
C68 C69 C70 O21 174.7(7) .
C75 C69 C70 O21 -12.6(14) .
C66 C65 C70 C69 -1.6(14) .
C54 C65 C70 C69 176.5(8) .
C66 C65 C70 O21 -178.4(7) .
C54 C65 C70 O21 -0.2(12) .
C70 C69 C75 C76 -46.1(14) .
C68 C69 C75 C76 126.5(10) .
C70 C69 C75 C80 140.5(10) .
C68 C69 C75 C80 -46.9(13) .
C80 C75 C76 C77 6.5(15) .
C69 C75 C76 C77 -167.3(10) .
C75 C76 C77 C78 -4.5(16) .
C76 C77 C78 C79 -0.8(15) .
C76 C77 C78 C81 175.8(9) .
C77 C78 C79 C80 3.7(15) .
C81 C78 C79 C80 -172.8(9) .
C78 C79 C80 C75 -1.5(15) .
C76 C75 C80 C79 -3.4(14) .
C69 C75 C80 C79 170.3(9) .
C79 C78 C81 O19 157.4(10) .
C77 C78 C81 O19 -19.2(13) .
C79 C78 C81 O20 -19.9(13) .
C77 C78 C81 O20 163.5(9) .
C68 C67 C82 C87 52.9(12) .
C66 C67 C82 C87 -127.0(10) .
C68 C67 C82 C83 -120.8(9) .
C66 C67 C82 C83 59.2(12) .
C87 C82 C83 C84 -0.4(14) .
C67 C82 C83 C84 173.6(9) .
C82 C83 C84 C85 2.0(15) .
C83 C84 C85 C86 -0.9(15) .
C83 C84 C85 C88 180.0(9) .
C84 C85 C86 C87 -1.7(15) .
C88 C85 C86 C87 177.4(10) .
C83 C82 C87 C86 -2.2(16) .
C67 C82 C87 C86 -176.0(10) .
C85 C86 C87 C82 3.3(18) .
C86 C85 C88 O16 11.5(14) .
C84 C85 C88 O16 -169.6(8) .
C86 C85 C88 O15 -164.6(10) .
C84 C85 C88 O15 14.4(14) .
O2 C1 O1 Cd1 101.4(8) .
C2 C1 O1 Cd1 -80.1(9) .
Cd2 C1 O1 Cd1 104.9(6) .
O2 C1 O1 Cd2 -3.5(8) .
C2 C1 O1 Cd2 175.0(6) .
N2S C2S O1S Cd5 -169.1(10) .
O1 C1 O2 Cd2 3.5(8) .
C2 C1 O2 Cd2 -175.0(6) .
N1S C5S O2S Cd5 176.9(9) .
O4 C44 O3 Cd4 -2.9(7) 1_665
C42 C44 O3 Cd4 -177.4(6) 1_665
O3 C44 O4 Cd4 3.2(8) 1_665
C42 C44 O4 Cd4 177.8(6) 1_665
O3 C44 O4 Cd3 121.1(8) 1_665
C42 C44 O4 Cd3 -64.3(11) 1_665
O6 C37 O5 Cd4 -6.9(14) 1_565
C34 C37 O5 Cd4 170.0(6) 1_565
O5 C37 O6 Cd3 -1.9(14) 1_565
C34 C37 O6 Cd3 -178.6(5) 1_565
O8 C20 O7 Cd4 4.0(9) .
C17 C20 O7 Cd4 -175.8(8) .
O7 C20 O8 Cd4 -4.2(9) .
C17 C20 O8 Cd4 175.6(7) .
C12 C11 O9 C27 -110.3(10) .
C10 C11 O9 C27 72.5(10) .
C10 C9 O10 C28 -114.6(9) .
C8 C9 O10 C28 68.1(11) .
C21 C26 O11 C30 98.5(9) .
C25 C26 O11 C30 -82.1(10) .
C23 C22 O12 C29 -64.9(11) .
C21 C22 O12 C29 118.7(9) .
O14 C45 O13 Cd3 99.6(7) .
C46 C45 O13 Cd3 -80.6(8) .
O14 C45 O13 Cd4 2.9(7) .
C46 C45 O13 Cd4 -177.4(6) .
O13 C45 O14 Cd4 -3.0(8) .
C46 C45 O14 Cd4 177.3(6) .
O16 C88 O15 Cd1 41(2) 1_554
C85 C88 O15 Cd1 -143.8(11) 1_554
O15 C88 O16 Cd2 -10.0(13) 1_554
C85 C88 O16 Cd2 174.3(6) 1_554
O18 C64 O17 Cd2 1.7(10) 1_444
C61 C64 O17 Cd2 -179.7(7) 1_444
O17 C64 O18 Cd2 -1.6(10) 1_444
C61 C64 O18 Cd2 179.8(7) 1_444
O20 C81 O19 Cd1 14(2) 1_454
C78 C81 O19 Cd1 -162.7(10) 1_454
O19 C81 O20 Cd2 0.5(14) 1_454
C78 C81 O20 Cd2 177.5(5) 1_454
C69 C70 O21 C71 -78.9(11) .
C65 C70 O21 C71 97.9(10) .
C65 C66 O22 C73 70.0(11) .
C67 C66 O22 C73 -117.2(9) .
C56 C55 O23 C74 69.8(11) .
C54 C55 O23 C74 -120.0(9) .
C54 C53 O24 C72 -114.2(9) .
C52 C53 O24 C72 69.8(10) .
O2S C5S N1S C7S 177.7(11) .
O2S C5S N1S C6S -9.5(19) .
O1S C2S N2S C1S -172.5(12) .
O1S C2S N2S C3S 0(2) .
C10S N3S C8S O25 -9(3) .
C9S N3S C8S O25 168.1(18) .
Cd5 O25 C8S N3S 175.4(16) .
